data_4109766
loop_
_publ_author_name
'David A. Evans'
'Keith R. Fandrick'
'Hyun-Ji Song'
'Karl A. Scheidt'
'Risheng Xu'

_publ_section_title
;
 Enantioselective Friedel-Crafts Alkylations Catalyzed by
 Bis(oxazolinyl)pyridine-Scandium(III) Triflate Complexes
;
_journal_name_full 'Journal of the American Chemical Society'
_journal_page_first 10029
_journal_page_last 10041
_journal_paper_doi 10.1021/ja072976i
_journal_volume 129
_journal_year 2007
_chemical_formula_sum 'C16 H18 N2 O S2'
_chemical_formula_weight 318.44
_chemical_name_systematic
; 
 ? 
;
_space_group_IT_number 14
_symmetry_cell_setting monoclinic
_symmetry_space_group_name_Hall '-P 2ybc'
_symmetry_space_group_name_H-M 'P 1 21/c 1'
_atom_sites_solution_hydrogens geom
_atom_sites_solution_primary direct
_atom_sites_solution_secondary difmap
_audit_creation_method SHELXL-97
_cell_angle_alpha 90.00
_cell_angle_beta 95.556(5)
_cell_angle_gamma 90.00
_cell_formula_units_Z 8
_cell_length_a 25.696(6)
_cell_length_b 13.639(3)
_cell_length_c 8.651(2)
_cell_measurement_temperature 193(2)
_cell_volume 3017.7(12)
_computing_structure_refinement 'SHELXL-97 (Sheldrick, 1997)'
_computing_structure_solution 'SHELXS-97 (Sheldrick, 1990)'
_diffrn_ambient_temperature 193(2)
_diffrn_measured_fraction_theta_full 1.000
_diffrn_measured_fraction_theta_max 1.000
_diffrn_radiation_monochromator graphite
_diffrn_radiation_source 'fine-focus sealed tube'
_diffrn_radiation_type MoK\a
_diffrn_radiation_wavelength 0.71073
_diffrn_reflns_av_R_equivalents 0.0540
_diffrn_reflns_av_sigmaI/netI 0.0494
_diffrn_reflns_limit_h_max 30
_diffrn_reflns_limit_h_min -30
_diffrn_reflns_limit_k_max 16
_diffrn_reflns_limit_k_min -16
_diffrn_reflns_limit_l_max 10
_diffrn_reflns_limit_l_min -10
_diffrn_reflns_number 23981
_diffrn_reflns_theta_full 25.00
_diffrn_reflns_theta_max 25.00
_diffrn_reflns_theta_min 0.80
_exptl_absorpt_coefficient_mu 0.353
_exptl_absorpt_correction_T_max 0.9723
_exptl_absorpt_correction_T_min 0.9328
_exptl_crystal_density_diffrn 1.402
_exptl_crystal_F_000 1344
_exptl_crystal_size_max 0.20
_exptl_crystal_size_mid 0.10
_exptl_crystal_size_min 0.08
_refine_diff_density_max 0.581
_refine_diff_density_min -0.279
_refine_diff_density_rms 0.066
_refine_ls_extinction_method none
_refine_ls_goodness_of_fit_ref 1.232
_refine_ls_hydrogen_treatment mixed
_refine_ls_matrix_type full
_refine_ls_number_parameters 383
_refine_ls_number_reflns 5316
_refine_ls_number_restraints 0
_refine_ls_restrained_S_all 1.232
_refine_ls_R_factor_all 0.0783
_refine_ls_R_factor_gt 0.0661
_refine_ls_shift/su_max 0.010
_refine_ls_shift/su_mean 0.000
_refine_ls_structure_factor_coef Fsqd
_refine_ls_weighting_details 'calc w=1/[\s^2^(Fo^2^)+(0.0371P)^2^+3.9259P] where P=(Fo^2^+2Fc^2^)/3'
_refine_ls_weighting_scheme calc
_refine_ls_wR_factor_gt 0.1336
_refine_ls_wR_factor_ref 0.1390
_reflns_number_gt 4647
_reflns_number_total 5316
_reflns_threshold_expression >2sigma(I)
_cod_data_source_file ja072976isi20070427_053712.cif
_cod_data_source_block dae12
_cod_original_cell_volume 3017.7(13)
_cod_database_code 4109766

loop_
_symmetry_equiv_pos_as_xyz
'x, y, z'
'-x, y+1/2, -z+1/2'
'-x, -y, -z'
'x, -y-1/2, z-1/2'

loop_
_atom_site_label
_atom_site_type_symbol
_atom_site_fract_x
_atom_site_fract_y
_atom_site_fract_z
_atom_site_U_iso_or_equiv
_atom_site_adp_type
_atom_site_occupancy
_atom_site_symmetry_multiplicity
_atom_site_calc_flag
_atom_site_refinement_flags
S1A S 0.29439(4) 0.94048(7) 0.30132(11) 0.0284(2) Uani 1 1 d .
S2A S 0.33892(4) 0.80129(7) 0.09197(12) 0.0339(3) Uani 1 1 d .
O1A O 0.34203(11) 1.1490(2) -0.0117(3) 0.0374(7) Uani 1 1 d .
N1A N 0.35205(12) 0.9906(2) 0.0651(3) 0.0252(7) Uani 1 1 d .
N2A N 0.45697(12) 0.8796(2) 0.5080(3) 0.0277(7) Uani 1 1 d .
C1A C 0.35112(14) 0.9184(3) 0.1922(4) 0.0242(8) Uani 1 1 d .
C2A C 0.30100(15) 1.0722(3) 0.3388(4) 0.0283(8) Uani 1 1 d .
H2A H 0.2683 1.1045 0.2916 0.034 Uiso 1 1 calc R
C3A C 0.34680(15) 1.1161(3) 0.2619(4) 0.0279(8) Uani 1 1 d .
H3A1 H 0.3454 1.1884 0.2701 0.033 Uiso 1 1 calc R
H3A2 H 0.3799 1.0940 0.3192 0.033 Uiso 1 1 calc R
C4A C 0.34704(14) 1.0882(3) 0.0928(5) 0.0282(9) Uani 1 1 d .
C5A C 0.33862(15) 0.9530(3) -0.0925(4) 0.0335(9) Uani 1 1 d .
H5A1 H 0.3707 0.9367 -0.1421 0.040 Uiso 1 1 calc R
H5A2 H 0.3184 1.0025 -0.1571 0.040 Uiso 1 1 calc R
C6A C 0.30605(16) 0.8620(3) -0.0749(4) 0.0360(10) Uani 1 1 d .
H6A1 H 0.3054 0.8200 -0.1684 0.043 Uiso 1 1 calc R
H6A2 H 0.2697 0.8794 -0.0568 0.043 Uiso 1 1 calc R
C7A C 0.30588(17) 1.0945(3) 0.5110(5) 0.0379(10) Uani 1 1 d .
H7A1 H 0.3384 1.0661 0.5602 0.057 Uiso 1 1 calc R
H7A2 H 0.2760 1.0662 0.5578 0.057 Uiso 1 1 calc R
H7A3 H 0.3064 1.1657 0.5266 0.057 Uiso 1 1 calc R
C8A C 0.40134(13) 0.9084(3) 0.2953(4) 0.0216(8) Uani 1 1 d .
C9A C 0.45297(14) 0.8951(3) 0.2474(4) 0.0231(8) Uani 1 1 d .
C10A C 0.47457(14) 0.8955(3) 0.1051(4) 0.0258(8) Uani 1 1 d .
H10A H 0.4530 0.9072 0.0114 0.031 Uiso 1 1 calc R
C11A C 0.52702(15) 0.8790(3) 0.1016(4) 0.0305(9) Uani 1 1 d .
H11A H 0.5416 0.8804 0.0048 0.037 Uiso 1 1 calc R
C12A C 0.55953(15) 0.8603(3) 0.2375(5) 0.0297(9) Uani 1 1 d .
H12A H 0.5957 0.8482 0.2316 0.036 Uiso 1 1 calc R
C13A C 0.53969(14) 0.8594(3) 0.3797(4) 0.0270(8) Uani 1 1 d .
H13A H 0.5616 0.8472 0.4725 0.032 Uiso 1 1 calc R
C14A C 0.48669(14) 0.8768(2) 0.3832(4) 0.0227(8) Uani 1 1 d .
C15A C 0.40645(14) 0.8978(3) 0.4526(4) 0.0251(8) Uani 1 1 d .
H15A H 0.3783 0.9025 0.5158 0.030 Uiso 1 1 calc R
C16A C 0.47609(16) 0.8673(3) 0.6701(4) 0.0328(9) Uani 1 1 d .
H16D H 0.4854 0.9315 0.7157 0.049 Uiso 1 1 calc R
H16E H 0.5070 0.8249 0.6782 0.049 Uiso 1 1 calc R
H16F H 0.4487 0.8374 0.7260 0.049 Uiso 1 1 calc R
S1B S 0.14527(4) -0.09037(7) 0.79603(11) 0.0305(2) Uani 1 1 d .
S2B S 0.21475(4) 0.07454(7) 0.92474(11) 0.0315(2) Uani 1 1 d .
O1B O 0.16910(11) 0.1108(2) 0.4164(3) 0.0387(7) Uani 1 1 d .
N1B N 0.15402(11) 0.0933(2) 0.6670(3) 0.0243(7) Uani 1 1 d .
N2B N 0.05494(11) 0.1142(2) 1.0805(3) 0.0242(7) Uani 1 1 d .
C1B C 0.15170(14) 0.0404(3) 0.8134(4) 0.0230(8) Uani 1 1 d .
C2B C 0.18662(15) -0.1116(3) 0.6421(4) 0.0294(9) Uani 1 1 d .
H2B H 0.2228 -0.0881 0.6760 0.035 Uiso 1 1 calc R
C3B C 0.16478(15) -0.0535(3) 0.5030(4) 0.0295(9) Uani 1 1 d .
H3B1 H 0.1860 -0.0676 0.4160 0.035 Uiso 1 1 calc R
H3B2 H 0.1288 -0.0768 0.4718 0.035 Uiso 1 1 calc R
C4B C 0.16309(13) 0.0562(3) 0.5253(4) 0.0250(8) Uani 1 1 d .
C5B C 0.17013(15) 0.1944(3) 0.7056(5) 0.0307(9) Uani 1 1 d .
H5B1 H 0.1423 0.2291 0.7555 0.037 Uiso 1 1 calc R
H5B2 H 0.1770 0.2306 0.6105 0.037 Uiso 1 1 calc R
C6B C 0.21976(15) 0.1878(3) 0.8168(5) 0.0335(9) Uani 1 1 d .
H6B1 H 0.2224 0.2447 0.8882 0.040 Uiso 1 1 calc R
H6B2 H 0.2511 0.1867 0.7584 0.040 Uiso 1 1 calc R
C7B C 0.18820(19) -0.2213(3) 0.6095(5) 0.0470(12) Uani 1 1 d .
H7B1 H 0.1528 -0.2447 0.5762 0.071 Uiso 1 1 calc R
H7B2 H 0.2018 -0.2560 0.7041 0.071 Uiso 1 1 calc R
H7B3 H 0.2110 -0.2338 0.5272 0.071 Uiso 1 1 calc R
C8B C 0.10555(14) 0.0748(3) 0.8935(4) 0.0228(8) Uani 1 1 d .
C9B C 0.05397(13) 0.0948(2) 0.8219(4) 0.0212(7) Uani 1 1 d .
C10B C 0.03003(14) 0.0971(3) 0.6683(4) 0.0268(8) Uani 1 1 d .
H10B H 0.0495 0.0810 0.5839 0.032 Uiso 1 1 calc R
C11B C -0.02134(15) 0.1226(3) 0.6424(5) 0.0325(9) Uani 1 1 d .
H11B H -0.0375 0.1241 0.5389 0.039 Uiso 1 1 calc R
C12B C -0.05084(15) 0.1466(3) 0.7654(5) 0.0351(10) Uani 1 1 d .
H12B H -0.0865 0.1646 0.7433 0.042 Uiso 1 1 calc R
C13B C -0.02919(14) 0.1448(3) 0.9172(4) 0.0293(9) Uani 1 1 d .
H13B H -0.0493 0.1603 1.0004 0.035 Uiso 1 1 calc R
C14B C 0.02349(14) 0.1192(3) 0.9443(4) 0.0233(8) Uani 1 1 d .
C15B C 0.10414(14) 0.0872(3) 1.0497(4) 0.0237(8) Uani 1 1 d .
H15B H 0.1330 0.0784 1.1257 0.028 Uiso 1 1 calc R
C16B C 0.03877(16) 0.1324(3) 1.2346(4) 0.0315(9) Uani 1 1 d .
H16A H 0.0208 0.1958 1.2354 0.047 Uiso 1 1 calc R
H16B H 0.0696 0.1336 1.3106 0.047 Uiso 1 1 calc R
H16C H 0.0150 0.0803 1.2616 0.047 Uiso 1 1 calc R

loop_
_atom_site_aniso_label
_atom_site_aniso_U_11
_atom_site_aniso_U_22
_atom_site_aniso_U_33
_atom_site_aniso_U_23
_atom_site_aniso_U_13
_atom_site_aniso_U_12
S1A 0.0253(5) 0.0271(5) 0.0342(5) -0.0023(4) 0.0099(4) -0.0036(4)
S2A 0.0386(6) 0.0278(5) 0.0342(6) -0.0059(4) -0.0022(4) 0.0058(4)
O1A 0.0398(17) 0.0344(16) 0.0392(17) 0.0160(13) 0.0094(13) 0.0065(13)
N1A 0.0270(17) 0.0278(17) 0.0212(16) 0.0037(13) 0.0037(13) 0.0055(13)
N2A 0.0365(19) 0.0250(17) 0.0214(16) 0.0013(13) 0.0012(14) 0.0045(14)
C1A 0.026(2) 0.0227(19) 0.0239(19) 0.0003(15) 0.0057(15) 0.0014(15)
C2A 0.028(2) 0.027(2) 0.031(2) -0.0013(16) 0.0048(16) 0.0047(16)
C3A 0.028(2) 0.0205(19) 0.035(2) 0.0006(16) 0.0011(16) -0.0002(15)
C4A 0.0193(19) 0.028(2) 0.038(2) 0.0067(18) 0.0072(16) 0.0005(16)
C5A 0.033(2) 0.047(3) 0.020(2) 0.0026(18) 0.0042(16) 0.0100(19)
C6A 0.036(2) 0.044(3) 0.027(2) -0.0085(18) -0.0058(17) 0.0114(19)
C7A 0.038(2) 0.038(2) 0.037(2) -0.0091(19) 0.0042(19) 0.0007(19)
C8A 0.0225(19) 0.0201(18) 0.0226(19) 0.0016(14) 0.0045(14) 0.0026(14)
C9A 0.028(2) 0.0195(18) 0.0215(19) 0.0015(14) 0.0032(15) 0.0020(15)
C10A 0.027(2) 0.028(2) 0.0214(19) 0.0050(15) 0.0015(15) 0.0018(16)
C11A 0.029(2) 0.035(2) 0.029(2) 0.0020(17) 0.0082(17) -0.0003(17)
C12A 0.021(2) 0.027(2) 0.042(2) -0.0032(17) 0.0053(17) -0.0006(16)
C13A 0.025(2) 0.025(2) 0.030(2) -0.0009(16) -0.0043(16) -0.0003(15)
C14A 0.028(2) 0.0176(18) 0.0218(19) -0.0015(14) 0.0019(15) -0.0009(15)
C15A 0.028(2) 0.0188(19) 0.029(2) 0.0015(15) 0.0068(16) 0.0013(15)
C16A 0.041(2) 0.034(2) 0.023(2) 0.0021(17) 0.0012(17) 0.0046(18)
S1B 0.0412(6) 0.0206(5) 0.0315(5) -0.0002(4) 0.0121(4) 0.0001(4)
S2B 0.0247(5) 0.0354(6) 0.0337(6) -0.0046(4) -0.0004(4) 0.0035(4)
O1B 0.0475(18) 0.0457(18) 0.0229(14) 0.0090(13) 0.0043(13) -0.0038(14)
N1B 0.0256(16) 0.0223(16) 0.0256(16) 0.0021(13) 0.0066(13) 0.0008(13)
N2B 0.0254(17) 0.0288(17) 0.0192(16) -0.0007(13) 0.0070(13) 0.0009(13)
C1B 0.026(2) 0.0216(19) 0.0200(18) 0.0019(14) -0.0022(14) 0.0028(15)
C2B 0.028(2) 0.030(2) 0.030(2) -0.0078(17) 0.0052(17) 0.0007(16)
C3B 0.028(2) 0.036(2) 0.025(2) -0.0103(17) 0.0057(16) -0.0008(17)
C4B 0.0164(18) 0.037(2) 0.0213(19) 0.0028(16) 0.0005(14) -0.0011(15)
C5B 0.035(2) 0.022(2) 0.036(2) -0.0003(17) 0.0109(18) 0.0023(16)
C6B 0.029(2) 0.032(2) 0.042(2) -0.0122(18) 0.0138(18) -0.0031(17)
C7B 0.058(3) 0.032(2) 0.052(3) -0.013(2) 0.012(2) 0.005(2)
C8B 0.0253(19) 0.0213(19) 0.0221(19) 0.0025(15) 0.0036(15) 0.0003(15)
C9B 0.0238(19) 0.0193(18) 0.0211(18) 0.0026(14) 0.0053(14) -0.0006(14)
C10B 0.025(2) 0.031(2) 0.025(2) -0.0036(16) 0.0039(16) 0.0019(16)
C11B 0.030(2) 0.038(2) 0.028(2) -0.0049(18) -0.0018(17) -0.0012(18)
C12B 0.022(2) 0.039(2) 0.042(3) -0.0070(19) -0.0037(18) 0.0026(17)
C13B 0.024(2) 0.033(2) 0.032(2) -0.0077(17) 0.0104(16) -0.0055(16)
C14B 0.028(2) 0.0180(18) 0.0241(19) -0.0008(15) 0.0041(15) -0.0019(15)
C15B 0.025(2) 0.0224(19) 0.0227(19) 0.0011(15) -0.0006(15) -0.0003(15)
C16B 0.038(2) 0.038(2) 0.0194(19) -0.0006(17) 0.0106(17) 0.0001(18)

loop_
_atom_type_symbol
_atom_type_description
_atom_type_scat_dispersion_real
_atom_type_scat_dispersion_imag
_atom_type_scat_source
C C 0.0033 0.0016 'International Tables Vol C Tables 4.2.6.8 and 6.1.1.4'
H H 0.0000 0.0000 'International Tables Vol C Tables 4.2.6.8 and 6.1.1.4'
N N 0.0061 0.0033 'International Tables Vol C Tables 4.2.6.8 and 6.1.1.4'
O O 0.0106 0.0060 'International Tables Vol C Tables 4.2.6.8 and 6.1.1.4'
S S 0.1246 0.1234 'International Tables Vol C Tables 4.2.6.8 and 6.1.1.4'

loop_
_geom_angle_atom_site_label_1
_geom_angle_atom_site_label_2
_geom_angle_atom_site_label_3
_geom_angle
C2A S1A C1A 100.79(16)
C6A S2A C1A 91.37(18)
C4A N1A C5A 119.2(3)
C4A N1A C1A 120.8(3)
C5A N1A C1A 116.1(3)
C15A N2A C14A 108.1(3)
C15A N2A C16A 125.6(3)
C14A N2A C16A 126.3(3)
N1A C1A C8A 115.3(3)
N1A C1A S2A 104.1(2)
C8A C1A S2A 107.4(2)
N1A C1A S1A 110.1(2)
C8A C1A S1A 112.8(2)
S2A C1A S1A 106.16(18)
C7A C2A C3A 110.8(3)
C7A C2A S1A 111.7(3)
C3A C2A S1A 111.7(2)
C7A C2A H2A 107.5
C3A C2A H2A 107.5
S1A C2A H2A 107.5
C4A C3A C2A 113.4(3)
C4A C3A H3A1 108.9
C2A C3A H3A1 108.9
C4A C3A H3A2 108.9
C2A C3A H3A2 108.9
H3A1 C3A H3A2 107.7
O1A C4A N1A 122.5(4)
O1A C4A C3A 122.3(4)
N1A C4A C3A 115.2(3)
N1A C5A C6A 106.0(3)
N1A C5A H5A1 110.5
C6A C5A H5A1 110.5
N1A C5A H5A2 110.5
C6A C5A H5A2 110.5
H5A1 C5A H5A2 108.7
C5A C6A S2A 103.7(3)
C5A C6A H6A1 111.0
S2A C6A H6A1 111.0
C5A C6A H6A2 111.0
S2A C6A H6A2 111.0
H6A1 C6A H6A2 109.0
C2A C7A H7A1 109.5
C2A C7A H7A2 109.5
H7A1 C7A H7A2 109.5
C2A C7A H7A3 109.5
H7A1 C7A H7A3 109.5
H7A2 C7A H7A3 109.5
C15A C8A C9A 105.8(3)
C15A C8A C1A 126.7(3)
C9A C8A C1A 127.1(3)
C10A C9A C14A 118.0(3)
C10A C9A C8A 135.1(3)
C14A C9A C8A 106.9(3)
C11A C10A C9A 119.6(3)
C11A C10A H10A 120.2
C9A C10A H10A 120.2
C10A C11A C12A 121.4(3)
C10A C11A H11A 119.3
C12A C11A H11A 119.3
C13A C12A C11A 120.7(3)
C13A C12A H12A 119.7
C11A C12A H12A 119.7
C12A C13A C14A 117.9(3)
C12A C13A H13A 121.1
C14A C13A H13A 121.1
N2A C14A C13A 129.8(3)
N2A C14A C9A 107.7(3)
C13A C14A C9A 122.5(3)
N2A C15A C8A 111.5(3)
N2A C15A H15A 124.2
C8A C15A H15A 124.2
N2A C16A H16D 109.5
N2A C16A H16E 109.5
H16D C16A H16E 109.5
N2A C16A H16F 109.5
H16D C16A H16F 109.5
H16E C16A H16F 109.5
C1B S1B C2B 99.51(17)
C6B S2B C1B 92.74(17)
C4B N1B C1B 128.2(3)
C4B N1B C5B 118.9(3)
C1B N1B C5B 107.4(3)
C14B N2B C15B 109.1(3)
C14B N2B C16B 125.8(3)
C15B N2B C16B 125.1(3)
N1B C1B C8B 110.2(3)
N1B C1B S1B 115.3(2)
C8B C1B S1B 106.1(2)
N1B C1B S2B 102.6(2)
C8B C1B S2B 111.7(2)
S1B C1B S2B 111.07(18)
C3B C2B C7B 112.6(3)
C3B C2B S1B 107.8(3)
C7B C2B S1B 108.8(3)
C3B C2B H2B 109.2
C7B C2B H2B 109.2
S1B C2B H2B 109.2
C4B C3B C2B 115.7(3)
C4B C3B H3B1 108.4
C2B C3B H3B1 108.4
C4B C3B H3B2 108.4
C2B C3B H3B2 108.4
H3B1 C3B H3B2 107.4
O1B C4B N1B 120.7(4)
O1B C4B C3B 119.9(3)
N1B C4B C3B 119.4(3)
N1B C5B C6B 106.8(3)
N1B C5B H5B1 110.4
C6B C5B H5B1 110.4
N1B C5B H5B2 110.4
C6B C5B H5B2 110.4
H5B1 C5B H5B2 108.6
C5B C6B S2B 106.1(3)
C5B C6B H6B1 110.5
S2B C6B H6B1 110.5
C5B C6B H6B2 110.5
S2B C6B H6B2 110.5
H6B1 C6B H6B2 108.7
C2B C7B H7B1 109.5
C2B C7B H7B2 109.5
H7B1 C7B H7B2 109.5
C2B C7B H7B3 109.5
H7B1 C7B H7B3 109.5
H7B2 C7B H7B3 109.5
C15B C8B C9B 106.9(3)
C15B C8B C1B 126.3(3)
C9B C8B C1B 126.7(3)
C10B C9B C14B 118.5(3)
C10B C9B C8B 135.4(3)
C14B C9B C8B 106.1(3)
C11B C10B C9B 119.2(3)
C11B C10B H10B 120.4
C9B C10B H10B 120.4
C10B C11B C12B 121.4(4)
C10B C11B H11B 119.3
C12B C11B H11B 119.3
C13B C12B C11B 121.4(4)
C13B C12B H12B 119.3
C11B C12B H12B 119.3
C12B C13B C14B 117.4(3)
C12B C13B H13B 121.3
C14B C13B H13B 121.3
N2B C14B C13B 129.9(3)
N2B C14B C9B 108.0(3)
C13B C14B C9B 122.1(3)
C8B C15B N2B 109.8(3)
C8B C15B H15B 125.1
N2B C15B H15B 125.1
N2B C16B H16A 109.5
N2B C16B H16B 109.5
H16A C16B H16B 109.5
N2B C16B H16C 109.5
H16A C16B H16C 109.5
H16B C16B H16C 109.5

loop_
_geom_bond_atom_site_label_1
_geom_bond_atom_site_label_2
_geom_bond_distance
S1A C2A 1.830(4)
S1A C1A 1.837(4)
S2A C6A 1.802(4)
S2A C1A 1.830(4)
O1A C4A 1.224(4)
N1A C4A 1.361(5)
N1A C5A 1.466(5)
N1A C1A 1.477(4)
N2A C15A 1.362(5)
N2A C14A 1.382(4)
N2A C16A 1.450(5)
C1A C8A 1.503(5)
C2A C7A 1.514(5)
C2A C3A 1.529(5)
C2A H2A 1.0000
C3A C4A 1.512(5)
C3A H3A1 0.9900
C3A H3A2 0.9900
C5A C6A 1.513(6)
C5A H5A1 0.9900
C5A H5A2 0.9900
C6A H6A1 0.9900
C6A H6A2 0.9900
C7A H7A1 0.9800
C7A H7A2 0.9800
C7A H7A3 0.9800
C8A C15A 1.362(5)
C8A C9A 1.439(5)
C9A C10A 1.398(5)
C9A C14A 1.413(5)
C10A C11A 1.370(5)
C10A H10A 0.9500
C11A C12A 1.398(5)
C11A H11A 0.9500
C12A C13A 1.377(5)
C12A H12A 0.9500
C13A C14A 1.386(5)
C13A H13A 0.9500
C15A H15A 0.9500
C16A H16D 0.9800
C16A H16E 0.9800
C16A H16F 0.9800
S1B C1B 1.797(4)
S1B C2B 1.806(4)
S2B C6B 1.816(4)
S2B C1B 1.862(4)
O1B C4B 1.222(4)
N1B C4B 1.367(4)
N1B C1B 1.464(4)
N1B C5B 1.469(5)
N2B C14B 1.364(5)
N2B C15B 1.367(4)
N2B C16B 1.456(4)
C1B C8B 1.505(5)
C2B C3B 1.504(5)
C2B C7B 1.524(5)
C2B H2B 1.0000
C3B C4B 1.509(5)
C3B H3B1 0.9900
C3B H3B2 0.9900
C5B C6B 1.524(6)
C5B H5B1 0.9900
C5B H5B2 0.9900
C6B H6B1 0.9900
C6B H6B2 0.9900
C7B H7B1 0.9800
C7B H7B2 0.9800
C7B H7B3 0.9800
C8B C15B 1.366(5)
C8B C9B 1.434(5)
C9B C10B 1.410(5)
C9B C14B 1.416(5)
C10B C11B 1.362(5)
C10B H10B 0.9500
C11B C12B 1.404(5)
C11B H11B 0.9500
C12B C13B 1.376(5)
C12B H12B 0.9500
C13B C14B 1.396(5)
C13B H13B 0.9500
C15B H15B 0.9500
C16B H16A 0.9800
C16B H16B 0.9800
C16B H16C 0.9800

loop_
_geom_torsion_atom_site_label_1
_geom_torsion_atom_site_label_2
_geom_torsion_atom_site_label_3
_geom_torsion_atom_site_label_4
_geom_torsion
C4A N1A C1A C8A -79.3(4)
C5A N1A C1A C8A 123.1(3)
C4A N1A C1A S2A 163.3(3)
C5A N1A C1A S2A 5.7(3)
C4A N1A C1A S1A 49.8(4)
C5A N1A C1A S1A -107.7(3)
C6A S2A C1A N1A -26.5(3)
C6A S2A C1A C8A -149.2(3)
C6A S2A C1A S1A 89.8(2)
C2A S1A C1A N1A -49.9(3)
C2A S1A C1A C8A 80.6(3)
C2A S1A C1A S2A -162.00(18)
C1A S1A C2A C7A -121.4(3)
C1A S1A C2A C3A 3.4(3)
C7A C2A C3A C4A 174.5(3)
S1A C2A C3A C4A 49.2(4)
C5A N1A C4A O1A -15.1(5)
C1A N1A C4A O1A -172.0(3)
C5A N1A C4A C3A 163.5(3)
C1A N1A C4A C3A 6.6(5)
C2A C3A C4A O1A 116.3(4)
C2A C3A C4A N1A -62.3(4)
C4A N1A C5A C6A -134.5(3)
C1A N1A C5A C6A 23.5(4)
N1A C5A C6A S2A -41.5(3)
C1A S2A C6A C5A 39.9(3)
N1A C1A C8A C15A 139.6(4)
S2A C1A C8A C15A -104.9(4)
S1A C1A C8A C15A 11.7(5)
N1A C1A C8A C9A -49.3(5)
S2A C1A C8A C9A 66.2(4)
S1A C1A C8A C9A -177.1(3)
C15A C8A C9A C10A 179.2(4)
C1A C8A C9A C10A 6.6(7)
C15A C8A C9A C14A 0.0(4)
C1A C8A C9A C14A -172.7(3)
C14A C9A C10A C11A -0.3(5)
C8A C9A C10A C11A -179.5(4)
C9A C10A C11A C12A 0.9(6)
C10A C11A C12A C13A -1.0(6)
C11A C12A C13A C14A 0.4(5)
C15A N2A C14A C13A -178.9(4)
C16A N2A C14A C13A 2.3(6)
C15A N2A C14A C9A 0.6(4)
C16A N2A C14A C9A -178.2(3)
C12A C13A C14A N2A 179.6(3)
C12A C13A C14A C9A 0.1(5)
C10A C9A C14A N2A -179.8(3)
C8A C9A C14A N2A -0.3(4)
C10A C9A C14A C13A -0.2(5)
C8A C9A C14A C13A 179.2(3)
C14A N2A C15A C8A -0.6(4)
C16A N2A C15A C8A 178.1(3)
C9A C8A C15A N2A 0.4(4)
C1A C8A C15A N2A 173.1(3)
C4B N1B C1B C8B -135.4(4)
C5B N1B C1B C8B 71.6(3)
C4B N1B C1B S1B -15.3(5)
C5B N1B C1B S1B -168.4(2)
C4B N1B C1B S2B 105.6(3)
C5B N1B C1B S2B -47.5(3)
C2B S1B C1B N1B 37.6(3)
C2B S1B C1B C8B 159.9(2)
C2B S1B C1B S2B -78.6(2)
C6B S2B C1B N1B 24.8(2)
C6B S2B C1B C8B -93.3(3)
C6B S2B C1B S1B 148.5(2)
C1B S1B C2B C3B -59.1(3)
C1B S1B C2B C7B 178.6(3)
C7B C2B C3B C4B -178.7(3)
S1B C2B C3B C4B 61.3(4)
C1B N1B C4B O1B -172.6(3)
C5B N1B C4B O1B -22.2(5)
C1B N1B C4B C3B 8.4(5)
C5B N1B C4B C3B 158.8(3)
C2B C3B C4B O1B 147.2(3)
C2B C3B C4B N1B -33.8(5)
C4B N1B C5B C6B -103.8(4)
C1B N1B C5B C6B 52.2(4)
N1B C5B C6B S2B -30.3(3)
C1B S2B C6B C5B 2.9(3)
N1B C1B C8B C15B -142.2(4)
S1B C1B C8B C15B 92.3(4)
S2B C1B C8B C15B -28.9(4)
N1B C1B C8B C9B 41.9(5)
S1B C1B C8B C9B -83.6(4)
S2B C1B C8B C9B 155.3(3)
C15B C8B C9B C10B 178.5(4)
C1B C8B C9B C10B -5.0(7)
C15B C8B C9B C14B 0.1(4)
C1B C8B C9B C14B 176.6(3)
C14B C9B C10B C11B 0.1(5)
C8B C9B C10B C11B -178.2(4)
C9B C10B C11B C12B 0.0(6)
C10B C11B C12B C13B -0.4(6)
C11B C12B C13B C14B 0.8(6)
C15B N2B C14B C13B -179.0(4)
C16B N2B C14B C13B 2.3(6)
C15B N2B C14B C9B -0.3(4)
C16B N2B C14B C9B -179.0(3)
C12B C13B C14B N2B 177.9(4)
C12B C13B C14B C9B -0.7(5)
C10B C9B C14B N2B -178.6(3)
C8B C9B C14B N2B 0.1(4)
C10B C9B C14B C13B 0.2(5)
C8B C9B C14B C13B 179.0(3)
C9B C8B C15B N2B -0.3(4)
C1B C8B C15B N2B -176.8(3)
C14B N2B C15B C8B 0.3(4)
C16B N2B C15B C8B 179.1(3)
